data_4109165
loop_
_publ_author_name
'Hu Kang'
'Antonio Facchetti'
'Hua Jiang'
'Elena Cariati'
'Stefania Righetto'
'Renato Ugo'
'Cristiano Zuccaccia'
'Alceo Macchioni'
'Charlotte L. Stern'
'Zhifu Liu'
'Seng-Tiong Ho'
'Eric C. Brown'
'Mark A. Ratner'
'Tobin J. Marks'

_publ_section_title
;
 Ultralarge Hyperpolarizability Twisted \p-Electron System Electro-Optic
 Chromophores: Synthesis, Solid-State and Solution-Phase Structural
 Characteristics, Electronic Structures, Linear and Nonlinear Optical
 Properties, and Computational Studies
;
_journal_name_full 'Journal of the American Chemical Society'
_journal_page_first 3267
_journal_page_last 3286
_journal_paper_doi 10.1021/ja0674690
_journal_volume 129
_journal_year 2007
_chemical_formula_sum 'C16 H19 N O2'
_chemical_formula_weight 257.32
_chemical_melting_point 468
_chemical_name_systematic 4-(4-methoxy-2,6-dimethyl-phenyl)-3,5-dimethyl-pyridin-1-ol
_space_group_IT_number 15
_symmetry_cell_setting monoclinic
_symmetry_Int_Tables_number 15
_symmetry_space_group_name_Hall '-C 2yc'
_symmetry_space_group_name_H-M 'C 1 2/c 1'
_atom_sites_solution_hydrogens geom
_atom_sites_solution_primary direct
_atom_sites_solution_secondary difmap
_audit_creation_method SHELXL-97
_cell_angle_alpha 90.00
_cell_angle_beta 119.049(12)
_cell_angle_gamma 90.00
_cell_formula_units_Z 8
_cell_length_a 21.018(6)
_cell_length_b 8.137(3)
_cell_length_c 18.221(4)
_cell_measurement_temperature 153(2)
_cell_volume 2724.2(14)
_computing_cell_refinement 'Bruker SMART'
_computing_data_collection 'Bruker SMART'
_computing_data_reduction 'Bruker SAINT'
_computing_molecular_graphics 'Bruker SHELXTL'
_computing_publication_material 'Bruker SHELXTL'
_computing_structure_refinement 'SHELXL-97 (Sheldrick, 1997)'
_computing_structure_solution 'SHELXS-97 (Sheldrick, 1990)'
_diffrn_ambient_temperature 153(2)
_diffrn_measured_fraction_theta_full 0.917
_diffrn_measured_fraction_theta_max 0.917
_diffrn_measurement_device_type 'CCD area detector'
_diffrn_measurement_method 'omega scans'
_diffrn_radiation_monochromator graphite
_diffrn_radiation_type MoK\a
_diffrn_radiation_wavelength 0.71073
_diffrn_reflns_av_R_equivalents 0.0351
_diffrn_reflns_av_sigmaI/netI 0.0261
_diffrn_reflns_limit_h_max 28
_diffrn_reflns_limit_h_min -27
_diffrn_reflns_limit_k_max 10
_diffrn_reflns_limit_k_min -10
_diffrn_reflns_limit_l_max 24
_diffrn_reflns_limit_l_min -24
_diffrn_reflns_number 12351
_diffrn_reflns_theta_full 28.96
_diffrn_reflns_theta_max 28.96
_diffrn_reflns_theta_min 2.22
_diffrn_source 'fine-focus sealed tube'
_exptl_absorpt_coefficient_mu 0.082
_exptl_absorpt_correction_T_max 0.9772
_exptl_absorpt_correction_T_min 0.9383
_exptl_absorpt_correction_type integration
_exptl_crystal_colour colorless
_exptl_crystal_density_diffrn 1.255
_exptl_crystal_description cut
_exptl_crystal_F_000 1104
_exptl_crystal_size_max 0.488
_exptl_crystal_size_mid 0.330
_exptl_crystal_size_min 0.274
_refine_diff_density_max 0.379
_refine_diff_density_min -0.247
_refine_diff_density_rms 0.058
_refine_ls_extinction_method none
_refine_ls_goodness_of_fit_ref 1.100
_refine_ls_hydrogen_treatment fixed
_refine_ls_matrix_type full
_refine_ls_number_parameters 177
_refine_ls_number_reflns 3314
_refine_ls_number_restraints 0
_refine_ls_restrained_S_all 1.100
_refine_ls_R_factor_all 0.0653
_refine_ls_R_factor_gt 0.0525
_refine_ls_shift/su_max 0.011
_refine_ls_shift/su_mean 0.000
_refine_ls_structure_factor_coef Fsqd
_refine_ls_weighting_details 'calc w=1/[\s^2^(Fo^2^)+(0.0874P)^2^+1.3782P] where P=(Fo^2^+2Fc^2^)/3'
_refine_ls_weighting_scheme calc
_refine_ls_wR_factor_gt 0.1420
_refine_ls_wR_factor_ref 0.1552
_reflns_number_gt 2583
_reflns_number_total 3314
_reflns_threshold_expression >2sigma(I)
_cod_data_source_file ja0674690si20061024_101346.cif
_cod_data_source_block Compd_3
_cod_original_cell_volume 2724.1(13)
_cod_original_sg_symbol_H-M 'C 2/c'
_cod_database_code 4109165

loop_
_symmetry_equiv_pos_as_xyz
'x, y, z'
'-x, y, -z+1/2'
'x+1/2, y+1/2, z'
'-x+1/2, y+1/2, -z+1/2'
'-x, -y, -z'
'x, -y, z-1/2'
'-x+1/2, -y+1/2, -z'
'x+1/2, -y+1/2, z-1/2'

loop_
_atom_site_label
_atom_site_type_symbol
_atom_site_fract_x
_atom_site_fract_y
_atom_site_fract_z
_atom_site_U_iso_or_equiv
_atom_site_adp_type
_atom_site_occupancy
_atom_site_symmetry_multiplicity
_atom_site_calc_flag
_atom_site_refinement_flags
O1 O 0.13355(7) 0.25554(14) 0.03989(7) 0.0408(3) Uani 1 1 d .
O2 O 0.10706(6) 1.15051(13) 0.38041(6) 0.0320(3) Uani 1 1 d .
N1 N 0.12758(7) 0.37767(15) 0.08277(7) 0.0281(3) Uani 1 1 d .
C1 C 0.06653(8) 0.39637(17) 0.08909(9) 0.0281(3) Uani 1 1 d .
H1 H 0.0271 0.3226 0.0598 0.034 Uiso 1 1 calc R
C2 C 0.05977(7) 0.52040(17) 0.13721(8) 0.0250(3) Uani 1 1 d .
C3 C 0.11784(7) 0.62962(16) 0.18069(8) 0.0218(3) Uani 1 1 d .
C4 C 0.17989(8) 0.61223(17) 0.17078(9) 0.0254(3) Uani 1 1 d .
C5 C 0.18305(8) 0.48619(18) 0.12169(9) 0.0275(3) Uani 1 1 d .
H5 H 0.2250 0.4754 0.1151 0.033 Uiso 1 1 calc R
C6 C -0.01047(8) 0.5329(2) 0.13985(10) 0.0333(4) Uani 1 1 d .
H6A H -0.0471 0.5882 0.0890 0.050 Uiso 1 1 calc R
H6B H -0.0025 0.5962 0.1894 0.050 Uiso 1 1 calc R
H6C H -0.0276 0.4224 0.1429 0.050 Uiso 1 1 calc R
C7 C 0.24402(9) 0.7257(2) 0.21353(11) 0.0371(4) Uani 1 1 d .
H7A H 0.2772 0.7078 0.1908 0.056 Uiso 1 1 calc R
H7B H 0.2696 0.7035 0.2740 0.056 Uiso 1 1 calc R
H7C H 0.2271 0.8399 0.2036 0.056 Uiso 1 1 calc R
C8 C 0.11428(7) 0.76362(16) 0.23516(8) 0.0215(3) Uani 1 1 d .
C9 C 0.14494(7) 0.74088(16) 0.32187(8) 0.0216(3) Uani 1 1 d .
C10 C 0.14296(7) 0.86870(17) 0.37223(8) 0.0234(3) Uani 1 1 d .
H10 H 0.1634 0.8532 0.4311 0.028 Uiso 1 1 calc R
C11 C 0.11126(7) 1.01746(17) 0.33629(8) 0.0236(3) Uani 1 1 d .
C12 C 0.07969(8) 1.03940(17) 0.24990(9) 0.0251(3) Uani 1 1 d .
H12 H 0.0574 1.1414 0.2257 0.030 Uiso 1 1 calc R
C13 C 0.08040(7) 0.91392(17) 0.19879(8) 0.0238(3) Uani 1 1 d .
C14 C 0.18116(8) 0.58110(18) 0.36368(9) 0.0298(3) Uani 1 1 d .
H14A H 0.2304 0.5774 0.3707 0.045 Uiso 1 1 calc R
H14B H 0.1527 0.4886 0.3286 0.045 Uiso 1 1 calc R
H14C H 0.1838 0.5737 0.4188 0.045 Uiso 1 1 calc R
C15 C 0.04532(9) 0.9413(2) 0.10554(9) 0.0342(4) Uani 1 1 d .
H15A H 0.0189 1.0460 0.0912 0.051 Uiso 1 1 calc R
H15B H 0.0112 0.8515 0.0762 0.051 Uiso 1 1 calc R
H15C H 0.0829 0.9441 0.0885 0.051 Uiso 1 1 calc R
C16 C 0.14722(9) 1.1400(2) 0.47002(9) 0.0364(4) Uani 1 1 d .
H16A H 0.1290 1.0475 0.4890 0.055 Uiso 1 1 calc R
H16B H 0.1413 1.2422 0.4945 0.055 Uiso 1 1 calc R
H16C H 0.1989 1.1229 0.4880 0.055 Uiso 1 1 calc R

loop_
_atom_site_aniso_label
_atom_site_aniso_U_11
_atom_site_aniso_U_22
_atom_site_aniso_U_33
_atom_site_aniso_U_23
_atom_site_aniso_U_13
_atom_site_aniso_U_12
O1 0.0525(7) 0.0326(6) 0.0401(7) -0.0130(5) 0.0248(6) 0.0025(5)
O2 0.0417(6) 0.0272(6) 0.0266(5) -0.0038(4) 0.0162(5) 0.0066(4)
N1 0.0378(7) 0.0233(6) 0.0239(6) -0.0015(4) 0.0155(5) 0.0042(5)
C1 0.0303(7) 0.0262(7) 0.0250(7) -0.0017(5) 0.0113(6) -0.0025(6)
C2 0.0282(7) 0.0241(7) 0.0217(6) 0.0020(5) 0.0113(5) 0.0002(5)
C3 0.0254(7) 0.0210(6) 0.0191(6) 0.0016(5) 0.0110(5) 0.0014(5)
C4 0.0275(7) 0.0254(7) 0.0243(7) 0.0004(5) 0.0133(6) 0.0009(5)
C5 0.0302(7) 0.0284(7) 0.0273(7) 0.0008(6) 0.0167(6) 0.0035(6)
C6 0.0294(8) 0.0388(9) 0.0336(8) -0.0064(6) 0.0167(6) -0.0052(6)
C7 0.0324(8) 0.0382(9) 0.0485(9) -0.0123(7) 0.0257(7) -0.0079(7)
C8 0.0211(6) 0.0220(6) 0.0233(6) -0.0007(5) 0.0123(5) -0.0002(5)
C9 0.0217(6) 0.0214(6) 0.0234(6) 0.0006(5) 0.0124(5) 0.0002(5)
C10 0.0243(6) 0.0274(7) 0.0202(6) 0.0006(5) 0.0120(5) 0.0001(5)
C11 0.0247(7) 0.0231(7) 0.0254(7) -0.0035(5) 0.0141(5) -0.0001(5)
C12 0.0281(7) 0.0214(7) 0.0262(7) 0.0026(5) 0.0136(6) 0.0029(5)
C13 0.0247(6) 0.0247(7) 0.0222(6) 0.0018(5) 0.0116(5) 0.0002(5)
C14 0.0361(8) 0.0271(7) 0.0257(7) 0.0057(5) 0.0147(6) 0.0071(6)
C15 0.0464(9) 0.0303(8) 0.0234(7) 0.0038(6) 0.0150(6) 0.0063(7)
C16 0.0476(9) 0.0341(8) 0.0264(8) -0.0073(6) 0.0171(7) 0.0010(7)

loop_
_atom_type_symbol
_atom_type_description
_atom_type_scat_dispersion_real
_atom_type_scat_dispersion_imag
_atom_type_scat_source
C C 0.0033 0.0016 'International Tables Vol C Tables 4.2.6.8 and 6.1.1.4'
H H 0.0000 0.0000 'International Tables Vol C Tables 4.2.6.8 and 6.1.1.4'
N N 0.0061 0.0033 'International Tables Vol C Tables 4.2.6.8 and 6.1.1.4'
O O 0.0106 0.0060 'International Tables Vol C Tables 4.2.6.8 and 6.1.1.4'

loop_
_geom_angle_atom_site_label_1
_geom_angle_atom_site_label_2
_geom_angle_atom_site_label_3
_geom_angle
C11 O2 C16 116.72(11)
O1 N1 C1 120.47(13)
O1 N1 C5 120.00(12)
C1 N1 C5 119.53(12)
N1 C1 C2 121.88(13)
N1 C1 H1 119.1
C2 C1 H1 119.1
C1 C2 C3 119.29(13)
C1 C2 C6 118.19(13)
C3 C2 C6 122.52(13)
C2 C3 C4 118.04(12)
C2 C3 C8 121.65(12)
C4 C3 C8 120.30(12)
C5 C4 C3 119.71(13)
C5 C4 C7 118.58(13)
C3 C4 C7 121.70(13)
N1 C5 C4 121.46(13)
N1 C5 H5 119.3
C4 C5 H5 119.3
C2 C6 H6A 109.5
C2 C6 H6B 109.5
H6A C6 H6B 109.5
C2 C6 H6C 109.5
H6A C6 H6C 109.5
H6B C6 H6C 109.5
C4 C7 H7A 109.5
C4 C7 H7B 109.5
H7A C7 H7B 109.5
C4 C7 H7C 109.5
H7A C7 H7C 109.5
H7B C7 H7C 109.5
C9 C8 C13 119.78(12)
C9 C8 C3 120.48(12)
C13 C8 C3 119.73(12)
C8 C9 C10 119.84(12)
C8 C9 C14 121.72(12)
C10 C9 C14 118.44(12)
C11 C10 C9 120.01(12)
C11 C10 H10 120.0
C9 C10 H10 120.0
O2 C11 C10 124.36(12)
O2 C11 C12 115.42(12)
C10 C11 C12 120.22(12)
C13 C12 C11 120.70(12)
C13 C12 H12 119.7
C11 C12 H12 119.7
C12 C13 C8 119.42(12)
C12 C13 C15 119.35(12)
C8 C13 C15 121.23(12)
C9 C14 H14A 109.5
C9 C14 H14B 109.5
H14A C14 H14B 109.5
C9 C14 H14C 109.5
H14A C14 H14C 109.5
H14B C14 H14C 109.5
C13 C15 H15A 109.5
C13 C15 H15B 109.5
H15A C15 H15B 109.5
C13 C15 H15C 109.5
H15A C15 H15C 109.5
H15B C15 H15C 109.5
O2 C16 H16A 109.5
O2 C16 H16B 109.5
H16A C16 H16B 109.5
O2 C16 H16C 109.5
H16A C16 H16C 109.5
H16B C16 H16C 109.5

loop_
_geom_bond_atom_site_label_1
_geom_bond_atom_site_label_2
_geom_bond_distance
O1 N1 1.3072(15)
O2 C11 1.3767(16)
O2 C16 1.4308(18)
N1 C1 1.3515(19)
N1 C5 1.3561(19)
C1 C2 1.389(2)
C1 H1 0.9500
C2 C3 1.4029(19)
C2 C6 1.504(2)
C3 C4 1.4079(19)
C3 C8 1.5006(18)
C4 C5 1.3834(19)
C4 C7 1.502(2)
C5 H5 0.9500
C6 H6A 0.9800
C6 H6B 0.9800
C6 H6C 0.9800
C7 H7A 0.9800
C7 H7B 0.9800
C7 H7C 0.9800
C8 C9 1.3990(18)
C8 C13 1.4084(19)
C9 C10 1.4009(18)
C9 C14 1.5122(19)
C10 C11 1.3836(19)
C10 H10 0.9500
C11 C12 1.3912(19)
C12 C13 1.3869(19)
C12 H12 0.9500
C13 C15 1.5044(19)
C14 H14A 0.9800
C14 H14B 0.9800
C14 H14C 0.9800
C15 H15A 0.9800
C15 H15B 0.9800
C15 H15C 0.9800
C16 H16A 0.9800
C16 H16B 0.9800
C16 H16C 0.9800
